data_4071723
loop_
_publ_author_name
'Huber, Dominique P.'
'Kehr, Gerald'
'Bergander, Klaus'
'Fr\"ohlich, Roland'
'Erker, Gerhard'
'Tanino, Soichiro'
'Ohki, Yasuhiro'
'Tatsumi, Kazuyuki'

_publ_section_title
;
 Heterolytic Cleavage of Dihydrogen by Frustrated Lewis Pairs Derived from
 \a-(Dimesitylphosphino)ferrocenes and B(C6F5)3&#x2020;
;
_journal_issue 20
_journal_name_full Organometallics
_journal_page_first 5279
_journal_paper_doi 10.1021/om800339c
_journal_volume 27
_journal_year 2008
_chemical_formula_sum 'C32 H37 Fe P'
_chemical_formula_weight 508.44
_chemical_name_systematic
; 
 ? 
;
_space_group_IT_number 61
_symmetry_cell_setting orthorhombic
_symmetry_space_group_name_Hall '-P 2ac 2ab'
_symmetry_space_group_name_H-M 'P b c a'
_atom_sites_solution_hydrogens geom
_atom_sites_solution_primary direct
_atom_sites_solution_secondary difmap
_audit_creation_method SHELXL-97
_cell_angle_alpha 90.00
_cell_angle_beta 90.00
_cell_angle_gamma 90.00
_cell_formula_units_Z 8
_cell_length_a 15.4990(2)
_cell_length_b 15.2570(2)
_cell_length_c 22.8414(3)
_cell_measurement_reflns_used 7232
_cell_measurement_temperature 223(2)
_cell_measurement_theta_max 27.88
_cell_measurement_theta_min 0.41
_cell_volume 5401.27(12)
_computing_cell_refinement 'Collect (Nonius B.V., 1998)'
_computing_data_collection 'Collect (Nonius B.V., 1998)'
_computing_data_reduction 'Denzo-SMN (Otwinowski & Minor, 1997)'
_computing_molecular_graphics 'XP (BrukerAXS, 2000)'
_computing_publication_material 'SHELXL-97 (Sheldrick, 1997)'
_computing_structure_refinement 'SHELXL-97 (Sheldrick, 1997)'
_computing_structure_solution 'SHELXS-97 (Sheldrick, 1990)'
_diffrn_ambient_temperature 223(2)
_diffrn_measured_fraction_theta_full 0.999
_diffrn_measured_fraction_theta_max 0.999
_diffrn_measurement_device_type 'Nonius KappaCCD'
_diffrn_measurement_method '\w and \f scans'
_diffrn_radiation_monochromator graphite
_diffrn_radiation_source 'rotating anode Nonius FR591'
_diffrn_radiation_type MoK\a
_diffrn_radiation_wavelength 0.71073
_diffrn_reflns_av_R_equivalents 0.0899
_diffrn_reflns_av_sigmaI/netI 0.0697
_diffrn_reflns_limit_h_max 18
_diffrn_reflns_limit_h_min -20
_diffrn_reflns_limit_k_max 20
_diffrn_reflns_limit_k_min -13
_diffrn_reflns_limit_l_max 30
_diffrn_reflns_limit_l_min -28
_diffrn_reflns_number 40084
_diffrn_reflns_theta_full 27.86
_diffrn_reflns_theta_max 27.86
_diffrn_reflns_theta_min 1.78
_exptl_absorpt_coefficient_mu 0.636
_exptl_absorpt_correction_T_max 0.9392
_exptl_absorpt_correction_T_min 0.8082
_exptl_absorpt_correction_type multi-scan
_exptl_absorpt_process_details 'SORTAV (Blessing, 1995 & 1997)'
_exptl_crystal_colour yellow
_exptl_crystal_density_diffrn 1.250
_exptl_crystal_density_method 'not measured'
_exptl_crystal_description column
_exptl_crystal_F_000 2160
_exptl_crystal_size_max 0.35
_exptl_crystal_size_mid 0.10
_exptl_crystal_size_min 0.10
_refine_diff_density_max 0.683
_refine_diff_density_min -0.447
_refine_diff_density_rms 0.061
_refine_ls_extinction_method none
_refine_ls_goodness_of_fit_ref 1.051
_refine_ls_hydrogen_treatment riding
_refine_ls_matrix_type full
_refine_ls_number_parameters 314
_refine_ls_number_reflns 6424
_refine_ls_number_restraints 0
_refine_ls_restrained_S_all 1.051
_refine_ls_R_factor_all 0.1085
_refine_ls_R_factor_gt 0.0531
_refine_ls_shift/su_max 0.007
_refine_ls_shift/su_mean 0.000
_refine_ls_structure_factor_coef Fsqd
_refine_ls_weighting_details 'calc w=1/[\s^2^(Fo^2^)+(0.0706P)^2^+0.8571P] where P=(Fo^2^+2Fc^2^)/3'
_refine_ls_weighting_scheme calc
_refine_ls_wR_factor_gt 0.1262
_refine_ls_wR_factor_ref 0.1459
_reflns_number_gt 3895
_reflns_number_total 6424
_reflns_threshold_expression >2sigma(I)
_cod_data_source_file om800339c_si_003.cif
_cod_data_source_block erk4381
_cod_original_sg_symbol_H-M Pbca
_cod_database_code 4071723

loop_
_symmetry_equiv_pos_as_xyz
'x, y, z'
'-x+1/2, -y, z+1/2'
'-x, y+1/2, -z+1/2'
'x+1/2, -y+1/2, -z'
'-x, -y, -z'
'x-1/2, y, -z-1/2'
'x, -y-1/2, z-1/2'
'-x-1/2, y-1/2, z'

loop_
_atom_site_label
_atom_site_type_symbol
_atom_site_fract_x
_atom_site_fract_y
_atom_site_fract_z
_atom_site_U_iso_or_equiv
_atom_site_adp_type
_atom_site_occupancy
_atom_site_symmetry_multiplicity
_atom_site_calc_flag
_atom_site_refinement_flags
Fe1 Fe 0.14461(3) 0.20591(3) 0.391272(17) 0.04208(16) Uani 1 1 d .
P1 P 0.04608(4) 0.48974(4) 0.36699(3) 0.02950(18) Uani 1 1 d .
C1 C 0.1019(2) 0.2117(2) 0.47383(13) 0.0462(8) Uani 1 1 d .
C2 C 0.0709(2) 0.1352(2) 0.44723(16) 0.0634(10) Uani 1 1 d .
H2 H 0.0125 0.1200 0.4427 0.076 Uiso 1 1 calc R
C3 C 0.1430(3) 0.0841(2) 0.42822(16) 0.0652(10) Uani 1 1 d .
H3 H 0.1404 0.0303 0.4082 0.078 Uiso 1 1 calc R
C4 C 0.2168(3) 0.1280(2) 0.44460(13) 0.0593(10) Uani 1 1 d .
H4 H 0.2738 0.1093 0.4378 0.071 Uiso 1 1 calc R
C5 C 0.1918(2) 0.2066(2) 0.47351(14) 0.0555(9) Uani 1 1 d .
H5 H 0.2295 0.2483 0.4897 0.067 Uiso 1 1 calc R
C6 C 0.0483(2) 0.2886(2) 0.49735(13) 0.0489(8) Uani 1 1 d .
H6 H 0.0703 0.3004 0.5373 0.059 Uiso 1 1 calc R
C7 C -0.0461(2) 0.2655(2) 0.50467(17) 0.0685(10) Uani 1 1 d .
H7A H -0.0513 0.2136 0.5289 0.103 Uiso 1 1 calc R
H7B H -0.0715 0.2542 0.4666 0.103 Uiso 1 1 calc R
H7C H -0.0761 0.3139 0.5232 0.103 Uiso 1 1 calc R
C8 C 0.0611(2) 0.37478(19) 0.46250(12) 0.0416(7) Uani 1 1 d .
H8A H 0.0285 0.4211 0.4823 0.050 Uiso 1 1 calc R
H8B H 0.1222 0.3907 0.4646 0.050 Uiso 1 1 calc R
C9 C 0.03427(17) 0.37449(17) 0.39732(11) 0.0313(6) Uani 1 1 d .
H9 H -0.0263 0.3548 0.3935 0.038 Uiso 1 1 calc R
C10 C 0.0919(2) 0.3174(2) 0.36101(12) 0.0440(8) Uani 1 1 d .
C11 C 0.1827(2) 0.3195(2) 0.35615(16) 0.0635(10) Uani 1 1 d .
H11 H 0.2200 0.3599 0.3742 0.076 Uiso 1 1 calc R
C12 C 0.2076(3) 0.2479(3) 0.31815(17) 0.0784(14) Uani 1 1 d .
H12 H 0.2643 0.2352 0.3061 0.094 Uiso 1 1 calc R
C13 C 0.1334(3) 0.2005(3) 0.30205(16) 0.0825(15) Uani 1 1 d .
H13 H 0.1317 0.1490 0.2794 0.099 Uiso 1 1 calc R
C14 C 0.0630(3) 0.2445(2) 0.32619(13) 0.0692(12) Uani 1 1 d .
H14 H 0.0049 0.2288 0.3205 0.083 Uiso 1 1 calc R
C15 C -0.05362(17) 0.55729(17) 0.37238(10) 0.0296(6) Uani 1 1 d .
C16 C -0.13267(16) 0.53836(18) 0.40086(11) 0.0332(6) Uani 1 1 d .
C17 C -0.20013(18) 0.5984(2) 0.39733(12) 0.0403(7) Uani 1 1 d .
H17 H -0.2521 0.5853 0.4166 0.048 Uiso 1 1 calc R
C18 C -0.19426(19) 0.6761(2) 0.36694(13) 0.0435(7) Uani 1 1 d .
C19 C -0.1158(2) 0.69700(19) 0.34227(12) 0.0417(7) Uani 1 1 d .
H19 H -0.1096 0.7511 0.3230 0.050 Uiso 1 1 calc R
C20 C -0.04525(18) 0.64044(17) 0.34503(11) 0.0336(6) Uani 1 1 d .
C21 C -0.14968(19) 0.4567(2) 0.43587(14) 0.0462(8) Uani 1 1 d .
H21A H -0.2044 0.4623 0.4561 0.069 Uiso 1 1 calc R
H21B H -0.1039 0.4486 0.4643 0.069 Uiso 1 1 calc R
H21C H -0.1517 0.4065 0.4098 0.069 Uiso 1 1 calc R
C22 C -0.2709(2) 0.7380(3) 0.36083(17) 0.0755(12) Uani 1 1 d .
H22A H -0.2818 0.7665 0.3981 0.113 Uiso 1 1 calc R
H22B H -0.3215 0.7049 0.3492 0.113 Uiso 1 1 calc R
H22C H -0.2582 0.7819 0.3314 0.113 Uiso 1 1 calc R
C23 C 0.0382(2) 0.6733(2) 0.31859(14) 0.0476(8) Uani 1 1 d .
H23A H 0.0491 0.6428 0.2821 0.071 Uiso 1 1 calc R
H23B H 0.0853 0.6625 0.3456 0.071 Uiso 1 1 calc R
H23C H 0.0336 0.7357 0.3111 0.071 Uiso 1 1 calc R
C24 C 0.05064(15) 0.46942(16) 0.28692(11) 0.0283(6) Uani 1 1 d .
C25 C 0.12892(17) 0.48885(18) 0.25756(12) 0.0342(6) Uani 1 1 d .
C26 C 0.13490(19) 0.47700(19) 0.19768(13) 0.0430(7) Uani 1 1 d .
H26 H 0.1873 0.4901 0.1789 0.052 Uiso 1 1 calc R
C27 C 0.0667(2) 0.44669(19) 0.16434(12) 0.0442(7) Uani 1 1 d .
C28 C -0.00927(19) 0.42691(17) 0.19334(12) 0.0379(7) Uani 1 1 d .
H28 H -0.0564 0.4064 0.1714 0.045 Uiso 1 1 calc R
C29 C -0.01874(16) 0.43612(16) 0.25353(11) 0.0312(6) Uani 1 1 d .
C30 C 0.20861(17) 0.5234(2) 0.28863(14) 0.0478(8) Uani 1 1 d .
H30A H 0.2403 0.4748 0.3056 0.072 Uiso 1 1 calc R
H30B H 0.1913 0.5636 0.3194 0.072 Uiso 1 1 calc R
H30C H 0.2451 0.5538 0.2608 0.072 Uiso 1 1 calc R
C31 C 0.0756(3) 0.4324(3) 0.09891(13) 0.0646(10) Uani 1 1 d .
H31A H 0.0979 0.3740 0.0916 0.097 Uiso 1 1 calc R
H31B H 0.1149 0.4755 0.0828 0.097 Uiso 1 1 calc R
H31C H 0.0195 0.4385 0.0805 0.097 Uiso 1 1 calc R
C32 C -0.10331(17) 0.4082(2) 0.28012(12) 0.0401(7) Uani 1 1 d .
H32A H -0.0926 0.3674 0.3119 0.060 Uiso 1 1 calc R
H32B H -0.1385 0.3800 0.2505 0.060 Uiso 1 1 calc R
H32C H -0.1334 0.4593 0.2951 0.060 Uiso 1 1 calc R

loop_
_atom_site_aniso_label
_atom_site_aniso_U_11
_atom_site_aniso_U_22
_atom_site_aniso_U_33
_atom_site_aniso_U_23
_atom_site_aniso_U_13
_atom_site_aniso_U_12
Fe1 0.0581(3) 0.0399(3) 0.0282(2) 0.00078(18) -0.00562(19) 0.0213(2)
P1 0.0330(3) 0.0264(4) 0.0290(4) -0.0033(3) -0.0011(3) 0.0021(3)
C1 0.071(2) 0.0358(18) 0.0315(16) 0.0063(13) 0.0050(15) 0.0072(15)
C2 0.070(2) 0.050(2) 0.070(2) 0.0011(19) 0.0049(19) -0.0013(18)
C3 0.097(3) 0.037(2) 0.062(2) 0.0016(17) 0.002(2) 0.018(2)
C4 0.075(2) 0.060(2) 0.0431(19) 0.0128(17) -0.0079(17) 0.031(2)
C5 0.067(2) 0.062(2) 0.0370(17) 0.0012(16) -0.0170(16) 0.0194(18)
C6 0.066(2) 0.050(2) 0.0312(15) 0.0052(14) -0.0004(15) 0.0115(16)
C7 0.066(2) 0.058(2) 0.082(3) 0.023(2) 0.019(2) 0.0114(18)
C8 0.0583(18) 0.0376(17) 0.0290(14) -0.0027(13) -0.0002(13) 0.0085(14)
C9 0.0394(14) 0.0248(14) 0.0296(14) -0.0023(11) -0.0027(12) 0.0059(11)
C10 0.065(2) 0.0398(18) 0.0274(15) 0.0054(13) -0.0029(14) 0.0244(15)
C11 0.064(2) 0.053(2) 0.073(2) 0.0296(19) 0.023(2) 0.0233(18)
C12 0.097(3) 0.072(3) 0.066(3) 0.033(2) 0.045(2) 0.058(3)
C13 0.131(4) 0.081(3) 0.036(2) -0.0046(19) -0.003(2) 0.062(3)
C14 0.105(3) 0.063(2) 0.0395(18) -0.0208(17) -0.0295(19) 0.053(2)
C15 0.0381(14) 0.0270(14) 0.0237(12) -0.0054(11) -0.0027(11) 0.0052(11)
C16 0.0373(15) 0.0331(16) 0.0291(14) -0.0067(12) 0.0014(12) -0.0005(12)
C17 0.0362(15) 0.0473(19) 0.0376(16) -0.0109(14) 0.0007(13) 0.0075(13)
C18 0.0480(18) 0.0477(19) 0.0348(15) -0.0098(14) -0.0095(14) 0.0192(14)
C19 0.065(2) 0.0302(16) 0.0301(15) 0.0010(12) -0.0039(14) 0.0157(14)
C20 0.0472(16) 0.0290(15) 0.0246(13) -0.0030(11) 0.0002(12) 0.0034(12)
C21 0.0429(17) 0.0410(19) 0.0545(19) 0.0022(15) 0.0150(14) 0.0002(13)
C22 0.071(2) 0.081(3) 0.075(3) 0.005(2) -0.004(2) 0.043(2)
C23 0.063(2) 0.0293(16) 0.0501(18) 0.0074(14) 0.0096(16) 0.0002(15)
C24 0.0333(14) 0.0208(13) 0.0307(13) -0.0008(10) 0.0021(11) 0.0030(11)
C25 0.0395(14) 0.0249(14) 0.0381(16) -0.0017(12) 0.0064(12) -0.0016(11)
C26 0.0503(17) 0.0336(17) 0.0452(18) -0.0001(14) 0.0171(15) -0.0030(13)
C27 0.067(2) 0.0320(16) 0.0331(16) 0.0018(13) 0.0080(15) 0.0035(15)
C28 0.0527(17) 0.0291(16) 0.0318(15) -0.0027(12) -0.0050(13) 0.0010(13)
C29 0.0374(14) 0.0240(14) 0.0322(14) 0.0008(11) 0.0013(12) 0.0021(11)
C30 0.0369(15) 0.047(2) 0.060(2) -0.0065(16) 0.0104(14) -0.0095(14)
C31 0.092(3) 0.068(3) 0.0339(18) -0.0065(17) 0.0093(17) 0.001(2)
C32 0.0358(15) 0.0477(19) 0.0367(16) -0.0041(14) -0.0072(13) -0.0040(13)

loop_
_atom_type_symbol
_atom_type_description
_atom_type_scat_dispersion_real
_atom_type_scat_dispersion_imag
_atom_type_scat_source
C C 0.0033 0.0016 'International Tables Vol C Tables 4.2.6.8 and 6.1.1.4'
H H 0.0000 0.0000 'International Tables Vol C Tables 4.2.6.8 and 6.1.1.4'
P P 0.1023 0.0942 'International Tables Vol C Tables 4.2.6.8 and 6.1.1.4'
Fe Fe 0.3463 0.8444 'International Tables Vol C Tables 4.2.6.8 and 6.1.1.4'

loop_
_geom_angle_atom_site_label_1
_geom_angle_atom_site_label_2
_geom_angle_atom_site_label_3
_geom_angle
C11 Fe1 C1 115.94(14)
C11 Fe1 C10 41.27(13)
C1 Fe1 C10 98.75(12)
C11 Fe1 C5 105.20(16)
C1 Fe1 C5 40.66(14)
C10 Fe1 C5 117.61(13)
C11 Fe1 C2 151.83(14)
C1 Fe1 C2 40.72(13)
C10 Fe1 C2 116.00(14)
C5 Fe1 C2 67.63(15)
C11 Fe1 C12 42.00(15)
C1 Fe1 C12 156.49(18)
C10 Fe1 C12 69.31(12)
C5 Fe1 C12 126.03(19)
C2 Fe1 C12 162.73(19)
C11 Fe1 C4 125.69(17)
C1 Fe1 C4 69.16(13)
C10 Fe1 C4 157.37(14)
C5 Fe1 C4 41.11(13)
C2 Fe1 C4 67.78(16)
C12 Fe1 C4 114.22(15)
C11 Fe1 C14 68.92(17)
C1 Fe1 C14 117.97(14)
C10 Fe1 C14 41.61(13)
C5 Fe1 C14 154.54(13)
C2 Fe1 C14 105.30(17)
C12 Fe1 C14 66.98(18)
C4 Fe1 C14 161.00(15)
C11 Fe1 C3 163.53(15)
C1 Fe1 C3 69.31(14)
C10 Fe1 C3 155.18(15)
C5 Fe1 C3 67.93(15)
C2 Fe1 C3 41.16(14)
C12 Fe1 C3 129.14(15)
C4 Fe1 C3 39.51(14)
C14 Fe1 C3 123.82(17)
C11 Fe1 C13 70.17(19)
C1 Fe1 C13 155.80(18)
C10 Fe1 C13 69.96(14)
C5 Fe1 C13 163.49(17)
C2 Fe1 C13 124.0(2)
C12 Fe1 C13 40.32(17)
C4 Fe1 C13 128.19(14)
C14 Fe1 C13 39.94(14)
C3 Fe1 C13 111.93(18)
C24 P1 C15 100.90(11)
C24 P1 C9 102.04(11)
C15 P1 C9 114.11(12)
C5 C1 C2 107.1(3)
C5 C1 C6 125.8(3)
C2 C1 C6 127.1(3)
C5 C1 Fe1 70.25(18)
C2 C1 Fe1 70.60(19)
C6 C1 Fe1 122.9(2)
C1 C2 C3 108.6(3)
C1 C2 Fe1 68.67(19)
C3 C2 Fe1 70.0(2)
C4 C3 C2 107.5(3)
C4 C3 Fe1 70.1(2)
C2 C3 Fe1 68.8(2)
C3 C4 C5 108.0(3)
C3 C4 Fe1 70.4(2)
C5 C4 Fe1 68.64(17)
C1 C5 C4 108.8(3)
C1 C5 Fe1 69.09(17)
C4 C5 Fe1 70.24(17)
C7 C6 C1 112.6(3)
C7 C6 C8 112.2(3)
C1 C6 C8 113.5(2)
C9 C8 C6 117.3(2)
C10 C9 C8 112.0(2)
C10 C9 P1 106.22(19)
C8 C9 P1 108.84(18)
C11 C10 C14 106.6(3)
C11 C10 C9 128.6(3)
C14 C10 C9 124.8(3)
C11 C10 Fe1 69.00(17)
C14 C10 Fe1 70.31(17)
C9 C10 Fe1 122.98(19)
C10 C11 C12 107.2(4)
C10 C11 Fe1 69.73(19)
C12 C11 Fe1 70.4(2)
C13 C12 C11 109.1(3)
C13 C12 Fe1 70.2(2)
C11 C12 Fe1 67.57(19)
C14 C13 C12 106.7(4)
C14 C13 Fe1 69.73(19)
C12 C13 Fe1 69.5(2)
C13 C14 C10 110.3(4)
C13 C14 Fe1 70.3(2)
C10 C14 Fe1 68.08(17)
C16 C15 C20 117.6(2)
C16 C15 P1 129.4(2)
C20 C15 P1 112.93(19)
C17 C16 C15 119.2(3)
C17 C16 C21 116.4(2)
C15 C16 C21 124.4(2)
C18 C17 C16 123.1(3)
C17 C18 C19 117.6(3)
C17 C18 C22 121.9(3)
C19 C18 C22 120.5(3)
C18 C19 C20 122.0(3)
C19 C20 C15 120.1(3)
C19 C20 C23 116.5(3)
C15 C20 C23 123.4(2)
C29 C24 C25 118.1(2)
C29 C24 P1 124.26(19)
C25 C24 P1 117.64(19)
C26 C25 C24 119.9(3)
C26 C25 C30 116.9(3)
C24 C25 C30 123.2(2)
C27 C26 C25 122.5(3)
C26 C27 C28 117.4(3)
C26 C27 C31 121.5(3)
C28 C27 C31 121.1(3)
C27 C28 C29 122.8(3)
C28 C29 C24 119.3(2)
C28 C29 C32 117.5(2)
C24 C29 C32 123.1(2)

loop_
_geom_bond_atom_site_label_1
_geom_bond_atom_site_label_2
_geom_bond_distance
Fe1 C11 2.000(3)
Fe1 C1 2.001(3)
Fe1 C10 2.009(3)
Fe1 C5 2.016(3)
Fe1 C2 2.026(4)
Fe1 C12 2.038(3)
Fe1 C4 2.037(3)
Fe1 C14 2.039(3)
Fe1 C3 2.042(4)
Fe1 C13 2.047(4)
P1 C24 1.856(3)
P1 C15 1.862(3)
P1 C9 1.899(3)
C1 C5 1.395(5)
C1 C2 1.401(4)
C1 C6 1.535(4)
C2 C3 1.430(5)
C3 C4 1.379(5)
C4 C5 1.423(4)
C6 C7 1.515(4)
C6 C8 1.549(4)
C8 C9 1.546(4)
C9 C10 1.498(4)
C10 C11 1.413(5)
C10 C14 1.438(5)
C11 C12 1.448(5)
C12 C13 1.408(6)
C13 C14 1.396(5)
C15 C16 1.417(4)
C15 C20 1.420(4)
C16 C17 1.392(4)
C16 C21 1.504(4)
C17 C18 1.376(4)
C18 C19 1.378(4)
C18 C22 1.524(4)
C19 C20 1.394(4)
C20 C23 1.512(4)
C24 C29 1.413(4)
C24 C25 1.418(3)
C25 C26 1.383(4)
C25 C30 1.519(4)
C26 C27 1.382(4)
C27 C28 1.384(4)
C27 C31 1.516(4)
C28 C29 1.390(4)
C29 C32 1.506(4)

loop_
_geom_torsion_atom_site_label_1
_geom_torsion_atom_site_label_2
_geom_torsion_atom_site_label_3
_geom_torsion_atom_site_label_4
_geom_torsion
C11 Fe1 C1 C5 -83.2(2)
C10 Fe1 C1 C5 -122.7(2)
C2 Fe1 C1 C5 117.2(3)
C12 Fe1 C1 C5 -65.6(4)
C4 Fe1 C1 C5 37.4(2)
C14 Fe1 C1 C5 -161.9(2)
C3 Fe1 C1 C5 79.8(2)
C13 Fe1 C1 C5 177.5(4)
C11 Fe1 C1 C2 159.6(2)
C10 Fe1 C1 C2 120.1(2)
C5 Fe1 C1 C2 -117.2(3)
C12 Fe1 C1 C2 177.2(3)
C4 Fe1 C1 C2 -79.8(2)
C14 Fe1 C1 C2 80.9(2)
C3 Fe1 C1 C2 -37.4(2)
C13 Fe1 C1 C2 60.3(5)
C11 Fe1 C1 C6 37.4(3)
C10 Fe1 C1 C6 -2.2(3)
C5 Fe1 C1 C6 120.5(4)
C2 Fe1 C1 C6 -122.3(4)
C12 Fe1 C1 C6 54.9(5)
C4 Fe1 C1 C6 158.0(3)
C14 Fe1 C1 C6 -41.4(3)
C3 Fe1 C1 C6 -159.7(3)
C13 Fe1 C1 C6 -62.0(5)
C5 C1 C2 C3 -2.3(4)
C6 C1 C2 C3 175.9(3)
Fe1 C1 C2 C3 58.8(2)
C5 C1 C2 Fe1 -61.1(2)
C6 C1 C2 Fe1 117.1(3)
C11 Fe1 C2 C1 -41.5(4)
C10 Fe1 C2 C1 -72.1(2)
C5 Fe1 C2 C1 38.8(2)
C12 Fe1 C2 C1 -176.3(4)
C4 Fe1 C2 C1 83.4(2)
C14 Fe1 C2 C1 -115.3(2)
C3 Fe1 C2 C1 120.4(3)
C13 Fe1 C2 C1 -154.6(2)
C11 Fe1 C2 C3 -161.9(3)
C1 Fe1 C2 C3 -120.4(3)
C10 Fe1 C2 C3 167.5(2)
C5 Fe1 C2 C3 -81.6(2)
C12 Fe1 C2 C3 63.3(6)
C4 Fe1 C2 C3 -37.0(2)
C14 Fe1 C2 C3 124.3(2)
C13 Fe1 C2 C3 85.0(3)
C1 C2 C3 C4 1.6(4)
Fe1 C2 C3 C4 59.6(3)
C1 C2 C3 Fe1 -58.0(2)
C11 Fe1 C3 C4 29.9(7)
C1 Fe1 C3 C4 -82.0(2)
C10 Fe1 C3 C4 -146.5(3)
C5 Fe1 C3 C4 -38.2(2)
C2 Fe1 C3 C4 -119.0(3)
C12 Fe1 C3 C4 81.1(3)
C14 Fe1 C3 C4 167.5(2)
C13 Fe1 C3 C4 124.0(2)
C11 Fe1 C3 C2 148.8(5)
C1 Fe1 C3 C2 37.0(2)
C10 Fe1 C3 C2 -27.6(4)
C5 Fe1 C3 C2 80.8(2)
C12 Fe1 C3 C2 -160.0(3)
C4 Fe1 C3 C2 119.0(3)
C14 Fe1 C3 C2 -73.5(3)
C13 Fe1 C3 C2 -117.0(3)
C2 C3 C4 C5 -0.3(4)
Fe1 C3 C4 C5 58.5(2)
C2 C3 C4 Fe1 -58.8(2)
C11 Fe1 C4 C3 -170.0(2)
C1 Fe1 C4 C3 82.4(2)
C10 Fe1 C4 C3 143.0(3)
C5 Fe1 C4 C3 119.4(3)
C2 Fe1 C4 C3 38.5(2)
C12 Fe1 C4 C3 -122.8(3)
C14 Fe1 C4 C3 -33.4(6)
C13 Fe1 C4 C3 -78.1(3)
C11 Fe1 C4 C5 70.6(3)
C1 Fe1 C4 C5 -37.0(2)
C10 Fe1 C4 C5 23.6(5)
C2 Fe1 C4 C5 -80.9(2)
C12 Fe1 C4 C5 117.7(3)
C14 Fe1 C4 C5 -152.9(4)
C3 Fe1 C4 C5 -119.4(3)
C13 Fe1 C4 C5 162.5(3)
C2 C1 C5 C4 2.2(3)
C6 C1 C5 C4 -176.1(3)
Fe1 C1 C5 C4 -59.2(2)
C2 C1 C5 Fe1 61.4(2)
C6 C1 C5 Fe1 -116.9(3)
C3 C4 C5 C1 -1.2(4)
Fe1 C4 C5 C1 58.5(2)
C3 C4 C5 Fe1 -59.7(2)
C11 Fe1 C5 C1 112.3(2)
C10 Fe1 C5 C1 69.8(2)
C2 Fe1 C5 C1 -38.87(19)
C12 Fe1 C5 C1 153.3(2)
C4 Fe1 C5 C1 -120.2(3)
C14 Fe1 C5 C1 39.6(5)
C3 Fe1 C5 C1 -83.5(2)
C13 Fe1 C5 C1 -176.4(6)
C11 Fe1 C5 C4 -127.5(2)
C1 Fe1 C5 C4 120.2(3)
C10 Fe1 C5 C4 -170.0(2)
C2 Fe1 C5 C4 81.4(2)
C12 Fe1 C5 C4 -86.5(3)
C14 Fe1 C5 C4 159.8(4)
C3 Fe1 C5 C4 36.7(2)
C13 Fe1 C5 C4 -56.2(7)
C5 C1 C6 C7 -166.4(3)
C2 C1 C6 C7 15.7(4)
Fe1 C1 C6 C7 105.3(3)
C5 C1 C6 C8 64.8(4)
C2 C1 C6 C8 -113.1(3)
Fe1 C1 C6 C8 -23.5(4)
C7 C6 C8 C9 -66.6(4)
C1 C6 C8 C9 62.4(3)
C6 C8 C9 C10 -68.3(3)
C6 C8 C9 P1 174.5(2)
C24 P1 C9 C10 39.6(2)
C15 P1 C9 C10 147.52(18)
C24 P1 C9 C8 160.38(18)
C15 P1 C9 C8 -91.7(2)
C8 C9 C10 C11 -54.0(4)
P1 C9 C10 C11 64.7(3)
C8 C9 C10 C14 122.1(3)
P1 C9 C10 C14 -119.2(3)
C8 C9 C10 Fe1 34.3(3)
P1 C9 C10 Fe1 153.04(18)
C1 Fe1 C10 C11 119.7(2)
C5 Fe1 C10 C11 81.5(2)
C2 Fe1 C10 C11 158.6(2)
C12 Fe1 C10 C11 -39.3(2)
C4 Fe1 C10 C11 64.2(4)
C14 Fe1 C10 C11 -117.5(3)
C3 Fe1 C10 C11 178.4(3)
C13 Fe1 C10 C11 -82.4(3)
C11 Fe1 C10 C14 117.5(3)
C1 Fe1 C10 C14 -122.8(2)
C5 Fe1 C10 C14 -161.0(2)
C2 Fe1 C10 C14 -83.9(2)
C12 Fe1 C10 C14 78.2(3)
C4 Fe1 C10 C14 -178.3(4)
C3 Fe1 C10 C14 -64.0(4)
C13 Fe1 C10 C14 35.1(3)
C11 Fe1 C10 C9 -123.2(4)
C1 Fe1 C10 C9 -3.5(3)
C5 Fe1 C10 C9 -41.7(3)
C2 Fe1 C10 C9 35.5(3)
C12 Fe1 C10 C9 -162.5(3)
C4 Fe1 C10 C9 -58.9(5)
C14 Fe1 C10 C9 119.3(4)
C3 Fe1 C10 C9 55.3(5)
C13 Fe1 C10 C9 154.4(3)
C14 C10 C11 C12 0.2(3)
C9 C10 C11 C12 176.9(3)
Fe1 C10 C11 C12 60.8(2)
C14 C10 C11 Fe1 -60.6(2)
C9 C10 C11 Fe1 116.1(3)
C1 Fe1 C11 C10 -72.7(2)
C5 Fe1 C11 C10 -114.8(2)
C2 Fe1 C11 C10 -43.9(4)
C12 Fe1 C11 C10 117.7(3)
C4 Fe1 C11 C10 -154.74(19)
C14 Fe1 C11 C10 39.14(19)
C3 Fe1 C11 C10 -177.7(5)
C13 Fe1 C11 C10 81.9(2)
C1 Fe1 C11 C12 169.6(2)
C10 Fe1 C11 C12 -117.7(3)
C5 Fe1 C11 C12 127.5(3)
C2 Fe1 C11 C12 -161.6(3)
C4 Fe1 C11 C12 87.5(3)
C14 Fe1 C11 C12 -78.6(3)
C3 Fe1 C11 C12 64.6(7)
C13 Fe1 C11 C12 -35.8(2)
C10 C11 C12 C13 -2.4(4)
Fe1 C11 C12 C13 57.9(3)
C10 C11 C12 Fe1 -60.4(2)
C11 Fe1 C12 C13 -121.7(3)
C1 Fe1 C12 C13 -145.6(4)
C10 Fe1 C12 C13 -83.0(2)
C5 Fe1 C12 C13 167.2(2)
C2 Fe1 C12 C13 28.3(6)
C4 Fe1 C12 C13 121.2(2)
C14 Fe1 C12 C13 -38.1(2)
C3 Fe1 C12 C13 77.6(3)
C1 Fe1 C12 C11 -23.9(5)
C10 Fe1 C12 C11 38.6(2)
C5 Fe1 C12 C11 -71.1(3)
C2 Fe1 C12 C11 149.9(5)
C4 Fe1 C12 C11 -117.2(2)
C14 Fe1 C12 C11 83.6(2)
C3 Fe1 C12 C11 -160.7(2)
C13 Fe1 C12 C11 121.7(3)
C11 C12 C13 C14 3.7(4)
Fe1 C12 C13 C14 60.1(3)
C11 C12 C13 Fe1 -56.4(2)
C11 Fe1 C13 C14 -80.5(3)
C1 Fe1 C13 C14 28.9(6)
C10 Fe1 C13 C14 -36.5(3)
C5 Fe1 C13 C14 -156.8(5)
C2 Fe1 C13 C14 72.0(3)
C12 Fe1 C13 C14 -117.8(4)
C4 Fe1 C13 C14 159.1(3)
C3 Fe1 C13 C14 117.0(3)
C11 Fe1 C13 C12 37.3(2)
C1 Fe1 C13 C12 146.7(3)
C10 Fe1 C13 C12 81.3(2)
C5 Fe1 C13 C12 -39.1(7)
C2 Fe1 C13 C12 -170.2(2)
C4 Fe1 C13 C12 -83.1(3)
C14 Fe1 C13 C12 117.8(4)
C3 Fe1 C13 C12 -125.3(2)
C12 C13 C14 C10 -3.6(4)
Fe1 C13 C14 C10 56.3(2)
C12 C13 C14 Fe1 -59.9(3)
C11 C10 C14 C13 2.2(4)
C9 C10 C14 C13 -174.7(3)
Fe1 C10 C14 C13 -57.6(3)
C11 C10 C14 Fe1 59.8(2)
C9 C10 C14 Fe1 -117.1(3)
C11 Fe1 C14 C13 83.9(3)
C1 Fe1 C14 C13 -167.0(3)
C10 Fe1 C14 C13 122.8(4)
C5 Fe1 C14 C13 164.9(4)
C2 Fe1 C14 C13 -125.1(3)
C12 Fe1 C14 C13 38.5(3)
C4 Fe1 C14 C13 -59.3(6)
C3 Fe1 C14 C13 -84.3(3)
C11 Fe1 C14 C10 -38.8(2)
C1 Fe1 C14 C10 70.2(2)
C5 Fe1 C14 C10 42.2(5)
C2 Fe1 C14 C10 112.1(2)
C12 Fe1 C14 C10 -84.3(2)
C4 Fe1 C14 C10 177.9(4)
C3 Fe1 C14 C10 153.0(2)
C13 Fe1 C14 C10 -122.8(4)
C24 P1 C15 C16 115.9(2)
C9 P1 C15 C16 7.3(3)
C24 P1 C15 C20 -66.4(2)
C9 P1 C15 C20 -175.04(17)
C20 C15 C16 C17 4.6(4)
P1 C15 C16 C17 -177.8(2)
C20 C15 C16 C21 -175.0(3)
P1 C15 C16 C21 2.6(4)
C15 C16 C17 C18 0.4(4)
C21 C16 C17 C18 180.0(3)
C16 C17 C18 C19 -4.3(4)
C16 C17 C18 C22 176.3(3)
C17 C18 C19 C20 3.1(4)
C22 C18 C19 C20 -177.4(3)
C18 C19 C20 C15 1.9(4)
C18 C19 C20 C23 -177.3(3)
C16 C15 C20 C19 -5.7(4)
P1 C15 C20 C19 176.4(2)
C16 C15 C20 C23 173.4(3)
P1 C15 C20 C23 -4.6(3)
C15 P1 C24 C29 -51.7(2)
C9 P1 C24 C29 66.2(2)
C15 P1 C24 C25 128.2(2)
C9 P1 C24 C25 -114.0(2)
C29 C24 C25 C26 1.5(4)
P1 C24 C25 C26 -178.3(2)
C29 C24 C25 C30 -178.9(3)
P1 C24 C25 C30 1.2(4)
C24 C25 C26 C27 0.2(4)
C30 C25 C26 C27 -179.4(3)
C25 C26 C27 C28 -0.9(4)
C25 C26 C27 C31 -178.6(3)
C26 C27 C28 C29 -0.2(4)
C31 C27 C28 C29 177.6(3)
C27 C28 C29 C24 1.9(4)
C27 C28 C29 C32 -177.1(3)
C25 C24 C29 C28 -2.5(4)
P1 C24 C29 C28 177.33(19)
C25 C24 C29 C32 176.4(2)
P1 C24 C29 C32 -3.7(4)
